data_7128031
loop_
_publ_author_name
'Ortiz-de Le\'on, Celymar'
'MacGillivray, Leonard R.'

_publ_section_title
;
 Clues from cocrystals: a ternary solid, polymorphism, and rare
 supramolecular isomerism involving resveratrol and 5-fluorouracil.
;
_journal_issue 31
_journal_name_full 'Chemical communications (Cambridge, England)'
_journal_page_first 3809
_journal_page_last 3811
_journal_paper_doi 10.1039/d0cc08388g
_journal_volume 57
_journal_year 2021
_chemical_formula_moiety 'C4 H3 F N2 O2, C14 H12 O3, C12 H10 N2'
_chemical_formula_sum 'C30 H25 F N4 O5'
_chemical_formula_weight 540.54
_chemical_name_common (resv).(bpe).(5-fu)
_chemical_name_systematic
'3,5,4'-trihydroxy-trans-stilbene, 1,2-bis(4-pyridyl)ethylene, 5-fluoro-1H,3H-pyrimidine-2,4-dione'
_space_group_crystal_system triclinic
_space_group_IT_number 2
_space_group_name_Hall '-P 1'
_space_group_name_H-M_alt 'P -1'
_atom_sites_solution_hydrogens geom
_atom_sites_solution_primary dual
_audit_creation_date 2020-12-14
_audit_creation_method
;
Olex2 1.2
(compiled 2018.05.29 svn.r3508 for OlexSys, GUI svn.r5506)
;
_audit_update_record
;
2020-12-14 deposited with the CCDC.	2021-03-09 downloaded from the CCDC.
;
_cell_angle_alpha 76.407(5)
_cell_angle_beta 85.696(5)
_cell_angle_gamma 88.382(5)
_cell_formula_units_Z 2
_cell_length_a 9.4819(9)
_cell_length_b 10.6517(11)
_cell_length_c 13.5060(14)
_cell_measurement_reflns_used 4772
_cell_measurement_temperature 298(2)
_cell_measurement_theta_max 26.73
_cell_measurement_theta_min 1.00
_cell_volume 1322.1(2)
_computing_cell_refinement 'HKL Scalepack (Otwinowski & Minor, 1997)'
_computing_data_collection 'Collect (Nonius BV, 1997-2000)'
_computing_data_reduction 'HKL Denzo, Scalepack (Otwinowski & Minor, 1997)'
_computing_molecular_graphics 'Olex2 (Dolomanov et al., 2009)'
_computing_publication_material 'Olex2 (Dolomanov et al., 2009)'
_computing_structure_refinement 'ShelXL (Sheldrick, 2015)'
_computing_structure_solution 'ShelXT (Sheldrick, 2015)'
_diffrn_ambient_temperature 298.15
_diffrn_measured_fraction_theta_full 0.997
_diffrn_measured_fraction_theta_max 0.997
_diffrn_measurement_device_type 'Nonius KappaCCD'
_diffrn_measurement_method 'CCD phi and omega scans'
_diffrn_radiation_type MoK\a
_diffrn_radiation_wavelength 0.71073
_diffrn_reflns_av_R_equivalents 0.0460
_diffrn_reflns_av_unetI/netI 0.0904
_diffrn_reflns_Laue_measured_fraction_full 0.997
_diffrn_reflns_Laue_measured_fraction_max 0.997
_diffrn_reflns_limit_h_max 11
_diffrn_reflns_limit_h_min -11
_diffrn_reflns_limit_k_max 12
_diffrn_reflns_limit_k_min -12
_diffrn_reflns_limit_l_max 16
_diffrn_reflns_limit_l_min -16
_diffrn_reflns_number 7558
_diffrn_reflns_point_group_measured_fraction_full 0.997
_diffrn_reflns_point_group_measured_fraction_max 0.997
_diffrn_reflns_theta_full 24.998
_diffrn_reflns_theta_max 24.998
_diffrn_reflns_theta_min 1.967
_exptl_absorpt_coefficient_mu 0.099
_exptl_absorpt_correction_type multi-scan
_exptl_absorpt_process_details 'HKL Scalepack (Otwinowski & Minor, 1997)'
_exptl_crystal_colour yellow
_exptl_crystal_density_diffrn 1.358
_exptl_crystal_description plate
_exptl_crystal_F_000 564
_exptl_crystal_recrystallization_method 'Re-crystallisation from solvent: MeOH'
_exptl_crystal_size_max 0.25
_exptl_crystal_size_mid 0.16
_exptl_crystal_size_min 0.04
_exptl_transmission_factor_max 0.9925
_exptl_transmission_factor_min 0.9227
_refine_diff_density_max 0.149
_refine_diff_density_min -0.195
_refine_diff_density_rms 0.039
_refine_ls_extinction_method none
_refine_ls_goodness_of_fit_ref 0.969
_refine_ls_hydrogen_treatment constr
_refine_ls_matrix_type full
_refine_ls_number_parameters 371
_refine_ls_number_reflns 4645
_refine_ls_number_restraints 2
_refine_ls_restrained_S_all 0.969
_refine_ls_R_factor_all 0.1605
_refine_ls_R_factor_gt 0.0584
_refine_ls_shift/su_max 0.000
_refine_ls_shift/su_mean 0.000
_refine_ls_structure_factor_coef Fsqd
_refine_ls_weighting_details 'w=1/[\s^2^(Fo^2^)+(0.0777P)^2^] where P=(Fo^2^+2Fc^2^)/3'
_refine_ls_weighting_scheme calc
_refine_ls_wR_factor_gt 0.1260
_refine_ls_wR_factor_ref 0.1677
_reflns_Friedel_coverage 0.000
_reflns_number_gt 2073
_reflns_number_total 4645
_reflns_threshold_expression 'I > 2\s(I)'
_cod_data_source_file d0cc08388g2.cif
_cod_data_source_block mcg18177
_cod_depositor_comments 'Adding full bibliography for 7128030--7128031.cif.'
_cod_database_code 7128031
_shelx_shelxl_version_number 2018/3
_shelx_space_group_comment
;
The symmetry employed for this shelxl refinement is uniquely defined
by the following loop, which should always be used as a source of
symmetry information in preference to the above space-group names.
They are only intended as comments.
;
_shelx_estimated_absorpt_t_max 0.996
_shelx_estimated_absorpt_t_min 0.976
_olex2_refinement_description
;
1. Fixed Uiso
 At 1.2 times of:
  All C(H) groups, All N(H) groups
 At 1.5 times of:
  All O(H) groups
2. Restrained distances
 C6A-C7A \\sim C6B-C7B
 with sigma of 0.001
3. Uiso/Uaniso restraints and constraints
Uanis(C7A) = Uanis(C7B)
Uanis(C6B) = Uanis(C6A)
4. Same fragment restrains
{C6B, C7B} sigma for 1-2: 0.02, 1-3: 0.04
{C6A, C6B} sigma for 1-2: 0.02, 1-3: 0.04
as
{C6A, C7A}
5. Others
 Sof(C6B)=Sof(H6B)=Sof(C7B)=Sof(H7B)=1-FVAR(1)
 Sof(C6A)=Sof(H6A)=Sof(C7A)=Sof(H7A)=FVAR(1)
6.a Aromatic/amide H refined with riding coordinates:
 N3(H3A), N4(H4A), C17(H17), C15(H15), C20(H20), C23(H23), C13(H13), C26(H26),
 C22(H22), C19(H19), C28(H28), C25(H25), C10(H10), C11(H11), C12(H12), C5(H5),
 C9(H9), C4(H4), C6A(H6A), C7A(H7A), C6B(H6B), C7B(H7B), C2(H2A), C1(H1A)
6.b Idealised tetrahedral OH refined as rotating group:
 O2(H2), O3(H3), O1(H1)
;
_olex2_submission_special_instructions 'No special instructions were received'

loop_
_space_group_symop_operation_xyz
'x, y, z'
'-x, -y, -z'

loop_
_atom_site_label
_atom_site_type_symbol
_atom_site_fract_x
_atom_site_fract_y
_atom_site_fract_z
_atom_site_U_iso_or_equiv
_atom_site_adp_type
_atom_site_occupancy
_atom_site_site_symmetry_order
_atom_site_calc_flag
_atom_site_refinement_flags_posn
_atom_site_refinement_flags_adp
_atom_site_refinement_flags_occupancy
_atom_site_disorder_assembly
_atom_site_disorder_group
F1 F -0.3442(2) 1.20912(16) 0.34192(15) 0.0857(6) Uani 1 1 d . . . . .
O4 O 0.0812(2) 1.33771(18) 0.53569(16) 0.0673(7) Uani 1 1 d . . . . .
O5 O -0.1438(2) 1.02871(18) 0.42597(16) 0.0705(7) Uani 1 1 d . . . . .
O2 O 1.1486(2) 0.67694(19) 0.8745(2) 0.0844(8) Uani 1 1 d . . . . .
H2 H 1.195655 0.610156 0.888708 0.127 Uiso 1 1 calc GR . . . .
O3 O 0.3610(2) 1.37902(19) 0.5596(2) 0.0986(9) Uani 1 1 d . . . . .
H3 H 0.290914 1.351300 0.540027 0.148 Uiso 1 1 calc GR . . . .
N3 N -0.0369(2) 1.1834(2) 0.48376(18) 0.0565(7) Uani 1 1 d . . . . .
H3A H 0.022122 1.125927 0.512405 0.068 Uiso 1 1 calc R . . . .
N4 N -0.1188(3) 1.3927(2) 0.45314(19) 0.0609(7) Uani 1 1 d . . . . .
H4A H -0.114513 1.470892 0.459725 0.073 Uiso 1 1 calc R . . . .
O1 O 0.8536(3) 0.4004(2) 0.7490(2) 0.0977(9) Uani 1 1 d . . . . .
H1 H 0.909293 0.345682 0.777299 0.146 Uiso 1 1 calc GR . . . .
N2 N 1.0312(3) 0.2073(2) 0.8425(3) 0.0785(9) Uani 1 1 d . . . . .
C21 C 0.6461(3) 1.0791(3) 0.6576(2) 0.0552(8) Uani 1 1 d . . . . .
N1 N 1.6830(3) -0.4567(3) 1.0779(3) 0.0835(9) Uani 1 1 d . . . . .
C16 C 0.8333(3) 0.7451(3) 0.7343(2) 0.0547(8) Uani 1 1 d . . . . .
C27 C -0.0179(3) 1.3072(3) 0.4932(2) 0.0559(8) Uani 1 1 d . . . . .
C17 C 0.8035(3) 0.6231(3) 0.7222(2) 0.0637(9) Uani 1 1 d . . . . .
H17 H 0.726237 0.611807 0.686829 0.076 Uiso 1 1 calc R . . . .
C24 C 0.4547(3) 1.2794(3) 0.5903(3) 0.0659(9) Uani 1 1 d . . . . .
C15 C 0.9498(3) 0.7607(3) 0.7860(2) 0.0578(9) Uani 1 1 d . . . . .
H15 H 0.971447 0.842275 0.793897 0.069 Uiso 1 1 calc R . . . .
C20 C 0.7459(3) 0.9748(3) 0.6955(2) 0.0618(9) Uani 1 1 d . . . . .
H20 H 0.823731 0.997367 0.725345 0.074 Uiso 1 1 calc R . . . .
C14 C 1.0339(3) 0.6561(3) 0.8258(2) 0.0584(9) Uani 1 1 d . . . . .
C29 C -0.2384(3) 1.2414(3) 0.3922(2) 0.0578(9) Uani 1 1 d . . . . .
C30 C -0.1405(3) 1.1412(3) 0.4333(2) 0.0565(8) Uani 1 1 d . . . . .
C23 C 0.5770(3) 1.3038(3) 0.6294(3) 0.0699(10) Uani 1 1 d . . . . .
H23 H 0.596921 1.387580 0.632934 0.084 Uiso 1 1 calc R . . . .
C13 C 1.0031(3) 0.5340(3) 0.8144(2) 0.0605(9) Uani 1 1 d . . . . .
H13 H 1.059808 0.463455 0.841563 0.073 Uiso 1 1 calc R . . . .
C26 C 0.5219(3) 1.0584(3) 0.6159(3) 0.0710(10) Uani 1 1 d . . . . .
H26 H 0.502168 0.975432 0.610282 0.085 Uiso 1 1 calc R . . . .
C22 C 0.6710(3) 1.2049(3) 0.6637(2) 0.0655(9) Uani 1 1 d . . . . .
H22 H 0.752790 1.222687 0.691518 0.079 Uiso 1 1 calc R . . . .
C19 C 0.7384(3) 0.8529(3) 0.6922(2) 0.0632(9) Uani 1 1 d . . . . .
H19 H 0.663220 0.831977 0.658909 0.076 Uiso 1 1 calc R . . . .
C28 C -0.2270(3) 1.3607(3) 0.4028(2) 0.0636(9) Uani 1 1 d . . . . .
H28 H -0.293020 1.423239 0.375925 0.076 Uiso 1 1 calc R . . . .
C18 C 0.8880(3) 0.5180(3) 0.7623(2) 0.0644(9) Uani 1 1 d . . . . .
C25 C 0.4272(3) 1.1561(3) 0.5826(3) 0.0720(10) Uani 1 1 d . . . . .
H25 H 0.344886 1.139047 0.555002 0.086 Uiso 1 1 calc R . . . .
C10 C 1.0596(4) 0.1858(3) 0.9394(3) 0.0860(12) Uani 1 1 d . . . . .
H10 H 1.011984 0.235214 0.979911 0.103 Uiso 1 1 calc R . . . .
C8 C 1.2260(4) 0.0187(3) 0.9281(4) 0.0797(11) Uani 1 1 d . . . . .
C11 C 1.1014(4) 0.1346(3) 0.7869(3) 0.0858(12) Uani 1 1 d . . . . .
H11 H 1.084597 0.148628 0.718158 0.103 Uiso 1 1 calc R . . . .
C12 C 1.1977(4) 0.0396(3) 0.8260(4) 0.0898(12) Uani 1 1 d . . . . .
H12 H 1.243059 -0.009771 0.784548 0.108 Uiso 1 1 calc R . . . .
C3 C 1.4966(4) -0.2578(3) 0.9970(4) 0.0816(11) Uani 1 1 d . . . . .
C5 C 1.6658(4) -0.4191(4) 0.9806(4) 0.0876(12) Uani 1 1 d . . . . .
H5 H 1.719359 -0.460532 0.936967 0.105 Uiso 1 1 calc R . . . .
C9 C 1.1547(4) 0.0953(4) 0.9834(3) 0.0887(12) Uani 1 1 d . . . . .
H9 H 1.171088 0.085630 1.051855 0.106 Uiso 1 1 calc R . . . .
C4 C 1.5747(4) -0.3228(4) 0.9376(3) 0.0951(12) Uani 1 1 d . . . . .
H4 H 1.566764 -0.302431 0.867437 0.114 Uiso 1 1 calc R . . . .
C6A C 1.3981(5) -0.1570(5) 0.9420(4) 0.0700(15) Uani 0.771(5) 1 d D . P A 1
H6A H 1.391022 -0.149694 0.872591 0.084 Uiso 0.771(5) 1 calc R . P A 1
C7A C 1.3222(5) -0.0797(5) 0.9858(5) 0.0718(16) Uani 0.771(5) 1 d D . P A 1
H7A H 1.328143 -0.085906 1.055177 0.086 Uiso 0.771(5) 1 calc R . P A 1
C6B C 1.3910(19) -0.1474(18) 1.0074(11) 0.0700(15) Uani 0.229(5) 1 d D . P A 2
H6B H 1.363852 -0.126482 1.069237 0.084 Uiso 0.229(5) 1 calc R . P A 2
C7B C 1.344(2) -0.0873(19) 0.9211(11) 0.0718(16) Uani 0.229(5) 1 d D . P A 2
H7B H 1.378103 -0.105050 0.859314 0.086 Uiso 0.229(5) 1 calc R . P A 2
C2 C 1.5133(5) -0.2932(4) 1.0986(4) 0.1143(15) Uani 1 1 d . . . . .
H2A H 1.462281 -0.251215 1.143048 0.137 Uiso 1 1 calc R . . . .
C1 C 1.6074(5) -0.3927(5) 1.1360(3) 0.1200(16) Uani 1 1 d . . . . .
H1A H 1.617486 -0.415207 1.205920 0.144 Uiso 1 1 calc R . . . .

loop_
_atom_site_aniso_label
_atom_site_aniso_U_11
_atom_site_aniso_U_22
_atom_site_aniso_U_33
_atom_site_aniso_U_23
_atom_site_aniso_U_13
_atom_site_aniso_U_12
F1 0.0814(14) 0.0655(11) 0.1156(16) -0.0235(10) -0.0345(13) -0.0013(10)
O4 0.0627(15) 0.0504(12) 0.0939(18) -0.0226(11) -0.0232(13) 0.0070(11)
O5 0.0788(16) 0.0399(12) 0.0968(18) -0.0221(11) -0.0125(13) 0.0015(11)
O2 0.0719(17) 0.0665(14) 0.122(2) -0.0272(15) -0.0412(16) 0.0107(12)
O3 0.0701(17) 0.0519(13) 0.179(3) -0.0326(15) -0.0331(18) 0.0234(12)
N3 0.0552(17) 0.0386(14) 0.0759(19) -0.0136(12) -0.0094(14) 0.0095(12)
N4 0.0603(17) 0.0375(13) 0.088(2) -0.0199(13) -0.0163(16) 0.0108(13)
O1 0.094(2) 0.0569(14) 0.158(3) -0.0452(15) -0.0580(17) 0.0190(13)
N2 0.084(2) 0.0546(17) 0.099(3) -0.0185(18) -0.020(2) 0.0150(15)
C21 0.053(2) 0.0491(18) 0.063(2) -0.0116(15) -0.0062(17) 0.0060(15)
N1 0.066(2) 0.088(2) 0.095(3) -0.019(2) -0.018(2) 0.0224(17)
C16 0.056(2) 0.0483(18) 0.060(2) -0.0135(15) -0.0059(17) 0.0092(15)
C27 0.054(2) 0.0376(18) 0.076(2) -0.0140(16) -0.0011(18) 0.0068(16)
C17 0.058(2) 0.059(2) 0.078(2) -0.0203(17) -0.0205(18) 0.0119(17)
C24 0.054(2) 0.051(2) 0.094(3) -0.0194(18) -0.0076(19) 0.0104(17)
C15 0.061(2) 0.0469(17) 0.066(2) -0.0150(16) -0.0068(18) 0.0020(16)
C20 0.055(2) 0.053(2) 0.076(2) -0.0118(16) -0.0148(17) 0.0051(16)
C14 0.053(2) 0.055(2) 0.068(2) -0.0151(16) -0.0094(18) 0.0101(16)
C29 0.051(2) 0.0467(19) 0.077(2) -0.0143(17) -0.0158(18) 0.0024(16)
C30 0.061(2) 0.0430(18) 0.064(2) -0.0093(16) -0.0021(18) -0.0012(16)
C23 0.062(2) 0.0463(18) 0.106(3) -0.0273(18) -0.008(2) 0.0040(17)
C13 0.056(2) 0.0488(19) 0.077(2) -0.0126(16) -0.0115(18) 0.0100(15)
C26 0.065(2) 0.0430(18) 0.109(3) -0.0200(17) -0.022(2) 0.0055(17)
C22 0.062(2) 0.0539(19) 0.086(3) -0.0235(17) -0.0130(19) 0.0021(17)
C19 0.059(2) 0.057(2) 0.073(2) -0.0124(17) -0.0142(18) 0.0080(16)
C28 0.061(2) 0.049(2) 0.080(3) -0.0092(17) -0.0176(19) 0.0078(17)
C18 0.066(2) 0.0491(19) 0.085(3) -0.0255(18) -0.017(2) 0.0088(17)
C25 0.056(2) 0.053(2) 0.111(3) -0.0239(19) -0.021(2) 0.0059(17)
C10 0.101(3) 0.066(2) 0.092(3) -0.023(2) -0.011(3) 0.013(2)
C8 0.067(3) 0.058(2) 0.112(4) -0.012(2) -0.027(3) 0.0070(19)
C11 0.100(3) 0.077(2) 0.086(3) -0.025(2) -0.021(2) 0.018(2)
C12 0.080(3) 0.073(2) 0.124(4) -0.038(2) -0.011(3) 0.018(2)
C3 0.068(3) 0.069(2) 0.102(4) -0.008(2) -0.015(3) 0.010(2)
C5 0.071(3) 0.093(3) 0.094(3) -0.015(2) 0.004(2) 0.019(2)
C9 0.098(3) 0.074(2) 0.092(3) -0.014(2) -0.022(3) 0.005(2)
C4 0.074(3) 0.098(3) 0.099(3) 0.002(3) 0.002(2) 0.016(2)
C6A 0.068(3) 0.077(3) 0.068(4) -0.020(3) -0.011(3) 0.015(2)
C7A 0.071(3) 0.076(3) 0.069(4) -0.018(3) -0.011(3) 0.013(2)
C6B 0.068(3) 0.077(3) 0.068(4) -0.020(3) -0.011(3) 0.015(2)
C7B 0.071(3) 0.076(3) 0.069(4) -0.018(3) -0.011(3) 0.013(2)
C2 0.104(4) 0.135(4) 0.111(4) -0.050(3) -0.009(3) 0.055(3)
C1 0.127(4) 0.144(4) 0.089(3) -0.029(3) -0.022(3) 0.063(3)

loop_
_atom_type_symbol
_atom_type_description
_atom_type_scat_dispersion_real
_atom_type_scat_dispersion_imag
_atom_type_scat_source
C C 0.0033 0.0016 'International Tables Vol C Tables 4.2.6.8 and 6.1.1.4'
H H 0.0000 0.0000 'International Tables Vol C Tables 4.2.6.8 and 6.1.1.4'
F F 0.0171 0.0103 'International Tables Vol C Tables 4.2.6.8 and 6.1.1.4'
N N 0.0061 0.0033 'International Tables Vol C Tables 4.2.6.8 and 6.1.1.4'
O O 0.0106 0.0060 'International Tables Vol C Tables 4.2.6.8 and 6.1.1.4'

loop_
_geom_angle_atom_site_label_1
_geom_angle_atom_site_label_2
_geom_angle_atom_site_label_3
_geom_angle
_geom_angle_site_symmetry_1
_geom_angle_site_symmetry_3
_geom_angle_publ_flag
C14 O2 H2 109.5 . . ?
C24 O3 H3 109.5 . . ?
C27 N3 H3A 116.5 . . ?
C27 N3 C30 127.0(3) . . ?
C30 N3 H3A 116.5 . . ?
C27 N4 H4A 118.5 . . ?
C27 N4 C28 123.0(2) . . ?
C28 N4 H4A 118.5 . . ?
C18 O1 H1 109.5 . . ?
C10 N2 C11 116.4(3) . . ?
C26 C21 C20 122.6(3) . . ?
C26 C21 C22 116.6(3) . . ?
C22 C21 C20 120.8(3) . . ?
C5 N1 C1 115.1(3) . . ?
C17 C16 C19 118.4(3) . . ?
C15 C16 C17 119.0(3) . . ?
C15 C16 C19 122.6(3) . . ?
O4 C27 N3 122.9(3) . . ?
O4 C27 N4 122.6(3) . . ?
N4 C27 N3 114.5(3) . . ?
C16 C17 H17 119.7 . . ?
C18 C17 C16 120.6(3) . . ?
C18 C17 H17 119.7 . . ?
O3 C24 C25 121.2(3) . . ?
C23 C24 O3 119.0(3) . . ?
C23 C24 C25 119.8(3) . . ?
C16 C15 H15 119.8 . . ?
C14 C15 C16 120.4(3) . . ?
C14 C15 H15 119.8 . . ?
C21 C20 H20 116.3 . . ?
C19 C20 C21 127.5(3) . . ?
C19 C20 H20 116.3 . . ?
O2 C14 C15 118.1(3) . . ?
O2 C14 C13 121.4(3) . . ?
C15 C14 C13 120.5(3) . . ?
F1 C29 C30 117.2(3) . . ?
C28 C29 F1 120.8(3) . . ?
C28 C29 C30 122.0(3) . . ?
O5 C30 N3 121.4(3) . . ?
O5 C30 C29 125.7(3) . . ?
N3 C30 C29 112.9(3) . . ?
C24 C23 H23 119.9 . . ?
C24 C23 C22 120.3(3) . . ?
C22 C23 H23 119.9 . . ?
C14 C13 H13 120.3 . . ?
C18 C13 C14 119.4(3) . . ?
C18 C13 H13 120.3 . . ?
C21 C26 H26 118.9 . . ?
C25 C26 C21 122.3(3) . . ?
C25 C26 H26 118.9 . . ?
C21 C22 H22 119.3 . . ?
C23 C22 C21 121.4(3) . . ?
C23 C22 H22 119.3 . . ?
C16 C19 H19 115.7 . . ?
C20 C19 C16 128.5(3) . . ?
C20 C19 H19 115.7 . . ?
N4 C28 H28 119.8 . . ?
C29 C28 N4 120.4(3) . . ?
C29 C28 H28 119.8 . . ?
O1 C18 C17 118.2(3) . . ?
O1 C18 C13 121.6(3) . . ?
C13 C18 C17 120.1(3) . . ?
C24 C25 H25 120.2 . . ?
C26 C25 C24 119.6(3) . . ?
C26 C25 H25 120.2 . . ?
N2 C10 H10 118.1 . . ?
N2 C10 C9 123.7(4) . . ?
C9 C10 H10 118.1 . . ?
C12 C8 C7A 127.9(4) . . ?
C12 C8 C7B 94.2(6) . . ?
C9 C8 C12 116.6(3) . . ?
C9 C8 C7A 115.5(4) . . ?
C9 C8 C7B 149.0(6) . . ?
N2 C11 H11 118.3 . . ?
N2 C11 C12 123.4(4) . . ?
C12 C11 H11 118.3 . . ?
C8 C12 H12 120.4 . . ?
C11 C12 C8 119.2(4) . . ?
C11 C12 H12 120.4 . . ?
C4 C3 C6A 115.3(4) . . ?
C4 C3 C6B 149.7(6) . . ?
C4 C3 C2 116.7(4) . . ?
C2 C3 C6A 128.0(4) . . ?
C2 C3 C6B 93.5(6) . . ?
N1 C5 H5 117.6 . . ?
N1 C5 C4 124.9(4) . . ?
C4 C5 H5 117.6 . . ?
C10 C9 C8 120.6(4) . . ?
C10 C9 H9 119.7 . . ?
C8 C9 H9 119.7 . . ?
C3 C4 C5 120.1(4) . . ?
C3 C4 H4 120.0 . . ?
C5 C4 H4 120.0 . . ?
C3 C6A H6A 118.1 . . ?
C7A C6A C3 123.7(6) . . ?
C7A C6A H6A 118.1 . . ?
C8 C7A H7A 119.1 . . ?
C6A C7A C8 121.8(6) . . ?
C6A C7A H7A 119.1 . . ?
C3 C6B H6B 123.5 . . ?
C7B C6B C3 113.0(18) . . ?
C7B C6B H6B 123.5 . . ?
C8 C7B H7B 122.4 . . ?
C6B C7B C8 115.3(18) . . ?
C6B C7B H7B 122.4 . . ?
C3 C2 H2A 120.2 . . ?
C3 C2 C1 119.6(4) . . ?
C1 C2 H2A 120.2 . . ?
N1 C1 C2 123.7(4) . . ?
N1 C1 H1A 118.1 . . ?
C2 C1 H1A 118.1 . . ?

loop_
_geom_bond_atom_site_label_1
_geom_bond_atom_site_label_2
_geom_bond_distance
_geom_bond_site_symmetry_2
_geom_bond_publ_flag
F1 C29 1.348(3) . ?
O4 C27 1.226(3) . ?
O5 C30 1.227(3) . ?
O2 H2 0.8200 . ?
O2 C14 1.362(3) . ?
O3 H3 0.8200 . ?
O3 C24 1.372(3) . ?
N3 H3A 0.8600 . ?
N3 C27 1.372(3) . ?
N3 C30 1.378(3) . ?
N4 H4A 0.8600 . ?
N4 C27 1.355(3) . ?
N4 C28 1.365(3) . ?
O1 H1 0.8200 . ?
O1 C18 1.359(3) . ?
N2 C10 1.322(4) . ?
N2 C11 1.333(4) . ?
C21 C20 1.463(4) . ?
C21 C26 1.387(4) . ?
C21 C22 1.390(4) . ?
N1 C5 1.302(4) . ?
N1 C1 1.316(5) . ?
C16 C17 1.386(4) . ?
C16 C15 1.384(4) . ?
C16 C19 1.470(4) . ?
C17 H17 0.9300 . ?
C17 C18 1.385(4) . ?
C24 C23 1.366(4) . ?
C24 C25 1.375(4) . ?
C15 H15 0.9300 . ?
C15 C14 1.378(3) . ?
C20 H20 0.9300 . ?
C20 C19 1.314(4) . ?
C14 C13 1.387(4) . ?
C29 C30 1.433(4) . ?
C29 C28 1.320(4) . ?
C23 H23 0.9300 . ?
C23 C22 1.378(4) . ?
C13 H13 0.9300 . ?
C13 C18 1.377(4) . ?
C26 H26 0.9300 . ?
C26 C25 1.370(4) . ?
C22 H22 0.9300 . ?
C19 H19 0.9300 . ?
C28 H28 0.9300 . ?
C25 H25 0.9300 . ?
C10 H10 0.9300 . ?
C10 C9 1.363(4) . ?
C8 C12 1.389(5) . ?
C8 C9 1.364(5) . ?
C8 C7A 1.485(6) . ?
C8 C7B 1.58(2) . ?
C11 H11 0.9300 . ?
C11 C12 1.381(4) . ?
C12 H12 0.9300 . ?
C3 C4 1.347(5) . ?
C3 C6A 1.500(6) . ?
C3 C6B 1.55(2) . ?
C3 C2 1.354(5) . ?
C5 H5 0.9300 . ?
C5 C4 1.371(5) . ?
C9 H9 0.9300 . ?
C4 H4 0.9300 . ?
C6A H6A 0.9300 . ?
C6A C7A 1.295(5) . ?
C7A H7A 0.9300 . ?
C6B H6B 0.9300 . ?
C6B C7B 1.294(5) . ?
C7B H7B 0.9300 . ?
C2 H2A 0.9300 . ?
C2 C1 1.392(5) . ?
C1 H1A 0.9300 . ?
